data_1572897
loop_
_publ_author_name
'Pedussaut, Lucie'
'Mahieu, Nolwenn'
'Chartier, Camille'
'Rajeshkumar, Thayalan'
'Tricoire, Maxime'
'Douair, Iskander'
'Casaretto, Nicolas'
'Maron, Laurent'
'Danoun, Gr&#xe9;gory'
'Nocton, Gr&#xe9;gory'

_publ_section_title
;
 The photo-isomerization of the cyclononatetraenyl ligand and related rare
 earth complexes.
;
_journal_issue 46
_journal_name_full 'Chemical science'
_journal_page_first 19273
_journal_page_last 19282
_journal_paper_doi 10.1039/d4sc04767b
_journal_volume 15
_journal_year 2024
_chemical_formula_moiety 'C17 H17 Dy'
_chemical_formula_sum 'C17 H17 Dy'
_chemical_formula_weight 383.80
_space_group_crystal_system orthorhombic
_space_group_IT_number 62
_space_group_name_Hall '-P 2ac 2n'
_space_group_name_H-M_alt 'P n m a'
_atom_sites_solution_hydrogens geom
_atom_sites_solution_primary dual
_audit_creation_date 2023-04-18
_audit_creation_method
;
Olex2 1.3
(compiled 2020.11.12 svn.r5f609507 for OlexSys, GUI svn.r6408)
;
_audit_update_record
;
2024-07-13 deposited with the CCDC.	2024-10-15 downloaded from the CCDC.
;
_cell_angle_alpha 90
_cell_angle_beta 90
_cell_angle_gamma 90
_cell_formula_units_Z 4
_cell_length_a 11.8081(12)
_cell_length_b 13.0574(10)
_cell_length_c 8.6690(9)
_cell_measurement_reflns_used 1386
_cell_measurement_temperature 150.02
_cell_measurement_theta_max 23.94
_cell_measurement_theta_min 2.92
_cell_volume 1336.6(2)
_computing_cell_refinement 'SAINT V8.38A (Bruker, 2018)'
_computing_data_reduction 'SAINT V8.38A (Bruker, 2018)'
_computing_molecular_graphics 'Olex2 1.3 (Dolomanov et al., 2009)'
_computing_publication_material 'Olex2 1.3 (Dolomanov et al., 2009)'
_computing_structure_refinement 'SHELXL 2018/3 (Sheldrick, 2015)'
_computing_structure_solution 'SHELXT  (Sheldrick, 2015)'
_diffrn_ambient_temperature 150.02
_diffrn_measured_fraction_theta_full 0.997
_diffrn_measured_fraction_theta_max 0.997
_diffrn_measurement_device_type 'Bruker APEX-II CCD'
_diffrn_measurement_method '\f and \w scans'
_diffrn_radiation_type MoK\a
_diffrn_radiation_wavelength 0.71073
_diffrn_reflns_av_R_equivalents 0.0701
_diffrn_reflns_av_unetI/netI 0.0531
_diffrn_reflns_Laue_measured_fraction_full 0.997
_diffrn_reflns_Laue_measured_fraction_max 0.997
_diffrn_reflns_limit_h_max 17
_diffrn_reflns_limit_h_min -9
_diffrn_reflns_limit_k_max 19
_diffrn_reflns_limit_k_min -11
_diffrn_reflns_limit_l_max 12
_diffrn_reflns_limit_l_min -12
_diffrn_reflns_number 12046
_diffrn_reflns_point_group_measured_fraction_full 0.997
_diffrn_reflns_point_group_measured_fraction_max 0.997
_diffrn_reflns_theta_full 25.242
_diffrn_reflns_theta_max 31.570
_diffrn_reflns_theta_min 2.820
_diffrn_source_current 31.0
_diffrn_source_power 1.705
_diffrn_source_voltage 55.0
_diffrn_standards_number 0
_exptl_absorpt_coefficient_mu 5.568
_exptl_absorpt_correction_T_max 0.7462
_exptl_absorpt_correction_T_min 0.5423
_exptl_absorpt_correction_type multi-scan
_exptl_absorpt_process_details
;
SADABS-2016/2 (Bruker,2016/2) was used for absorption correction.
wR2(int) was 0.0746 before and 0.0620 after correction.
The Ratio of minimum to maximum transmission is 0.7267.
The \l/2 correction factor is Not present.
;
_exptl_crystal_colour orange
_exptl_crystal_colour_primary orange
_exptl_crystal_density_diffrn 1.907
_exptl_crystal_description needle
_exptl_crystal_F_000 740
_exptl_crystal_size_max 0.64
_exptl_crystal_size_mid 0.08
_exptl_crystal_size_min 0.06
_refine_diff_density_max 1.516
_refine_diff_density_min -1.682
_refine_diff_density_rms 0.192
_refine_ls_extinction_method none
_refine_ls_goodness_of_fit_ref 1.082
_refine_ls_hydrogen_treatment constr
_refine_ls_matrix_type full
_refine_ls_number_parameters 85
_refine_ls_number_reflns 2315
_refine_ls_number_restraints 24
_refine_ls_restrained_S_all 1.135
_refine_ls_R_factor_all 0.0550
_refine_ls_R_factor_gt 0.0384
_refine_ls_shift/su_max 0.001
_refine_ls_shift/su_mean 0.000
_refine_ls_structure_factor_coef Fsqd
_refine_ls_weighting_details 'w=1/[\s^2^(Fo^2^)+(0.0240P)^2^+1.6121P] where P=(Fo^2^+2Fc^2^)/3'
_refine_ls_weighting_scheme calc
_refine_ls_wR_factor_gt 0.0776
_refine_ls_wR_factor_ref 0.0844
_reflns_Friedel_coverage 0.000
_reflns_number_gt 1779
_reflns_number_total 2315
_reflns_threshold_expression 'I > 2\s(I)'
_cod_data_source_file d4sc04767b3.cif
_cod_data_source_block 2-Dy-trans
_cod_depositor_comments 'Adding full bibliography for 1572887--1572904.cif.'
_cod_database_code 1572897
_shelx_shelxl_version_number 2018/3
_shelx_space_group_comment
;
The symmetry employed for this shelxl refinement is uniquely defined
by the following loop, which should always be used as a source of
symmetry information in preference to the above space-group names.
They are only intended as comments.
;
_shelx_estimated_absorpt_t_max 0.731
_shelx_estimated_absorpt_t_min 0.125
_olex2_refinement_description
;
1. Fixed Uiso
 At 1.2 times of:
  All C(H) groups
2. Uiso/Uaniso restraints and constraints
C5 \\sim C4 \\sim C3 \\sim C2 \\sim C1: within 2A with sigma of 0.01 and sigma
for terminal atoms of 0.008 within 2A
3.a Aromatic/amide H refined with riding coordinates:
 C4(H4), C9(H9), C6(H6), C7(H7), C2(H2), C5(H5), C8(H8), C1(H1), C3(H3)
;
_olex2_submission_special_instructions 'No special instructions were received'

loop_
_space_group_symop_operation_xyz
'x, y, z'
'x+1/2, -y+1/2, -z+1/2'
'-x, y+1/2, -z'
'-x+1/2, -y, z+1/2'
'-x, -y, -z'
'-x-1/2, y-1/2, z-1/2'
'x, -y-1/2, z'
'x-1/2, y, -z-1/2'

loop_
_atom_site_label
_atom_site_type_symbol
_atom_site_fract_x
_atom_site_fract_y
_atom_site_fract_z
_atom_site_U_iso_or_equiv
_atom_site_adp_type
_atom_site_occupancy
_atom_site_site_symmetry_order
_atom_site_calc_flag
_atom_site_refinement_flags_posn
_atom_site_refinement_flags_adp
_atom_site_refinement_flags_occupancy
_atom_site_disorder_assembly
_atom_site_disorder_group
Dy1 Dy 0.61928(2) 0.250000 0.51140(3) 0.02144(9) Uani 1 2 d S T P . .
C4 C 0.6888(7) 0.3912(6) 0.2865(9) 0.070(2) Uani 1 1 d . U . . .
H4 H 0.660018 0.453650 0.246025 0.084 Uiso 1 1 calc R U . . .
C9 C 0.4127(4) 0.1958(6) 0.5280(6) 0.0540(18) Uani 1 1 d . . . . .
H9 H 0.360177 0.167336 0.456978 0.065 Uiso 1 1 calc R U . . .
C6 C 0.6208(4) 0.1966(6) 0.7925(7) 0.0589(19) Uani 1 1 d . . . . .
H6 H 0.675974 0.168619 0.860219 0.071 Uiso 1 1 calc R U . . .
C7 C 0.5587(6) 0.1216(5) 0.7161(9) 0.0584(19) Uani 1 1 d . . . . .
H7 H 0.580541 0.054117 0.744233 0.070 Uiso 1 1 calc R U . . .
C2 C 0.8326(6) 0.3462(7) 0.4837(9) 0.072(2) Uani 1 1 d . U . . .
H2 H 0.874363 0.370012 0.570288 0.087 Uiso 1 1 calc R U . . .
C5 C 0.6406(5) 0.3056(6) 0.2104(7) 0.074(2) Uani 1 1 d . U . . .
H5 H 0.590917 0.329237 0.131934 0.089 Uiso 1 1 calc R U . . .
C8 C 0.4721(5) 0.1232(5) 0.6082(8) 0.0526(17) Uani 1 1 d . . . . .
H8 H 0.447278 0.055979 0.583216 0.063 Uiso 1 1 calc R U . . .
C1 C 0.8380(8) 0.250000 0.4377(17) 0.091(3) Uani 1 2 d S TU P . .
H1 H 0.850516 0.250000 0.329429 0.109 Uiso 1 2 calc R U P . .
C3 C 0.7651(7) 0.4089(6) 0.4019(11) 0.076(2) Uani 1 1 d . U . . .
H3 H 0.771827 0.478991 0.429689 0.091 Uiso 1 1 calc R U . . .

loop_
_atom_site_aniso_label
_atom_site_aniso_U_11
_atom_site_aniso_U_22
_atom_site_aniso_U_33
_atom_site_aniso_U_23
_atom_site_aniso_U_13
_atom_site_aniso_U_12
Dy1 0.01829(13) 0.02712(16) 0.01890(15) 0.000 0.00052(10) 0.000
C4 0.080(4) 0.070(4) 0.060(4) 0.037(3) 0.053(3) 0.032(3)
C9 0.023(2) 0.110(5) 0.029(3) -0.025(3) 0.0065(19) -0.022(3)
C6 0.041(3) 0.112(5) 0.023(3) 0.023(3) 0.005(2) 0.025(3)
C7 0.064(4) 0.044(3) 0.067(5) 0.031(3) 0.040(4) 0.022(3)
C2 0.040(3) 0.097(5) 0.080(5) -0.045(4) 0.027(3) -0.036(3)
C5 0.048(3) 0.148(6) 0.025(3) 0.034(3) 0.021(2) 0.038(3)
C8 0.054(4) 0.042(3) 0.062(4) -0.021(3) 0.037(3) -0.020(3)
C1 0.034(4) 0.114(7) 0.125(8) 0.000 0.039(5) 0.000
C3 0.076(4) 0.061(4) 0.091(5) 0.005(4) 0.054(4) -0.018(3)

loop_
_atom_type_symbol
_atom_type_description
_atom_type_scat_dispersion_real
_atom_type_scat_dispersion_imag
_atom_type_scat_source
C C 0.0033 0.0016 'International Tables Vol C Tables 4.2.6.8 and 6.1.1.4'
H H 0.0000 0.0000 'International Tables Vol C Tables 4.2.6.8 and 6.1.1.4'
Dy Dy -0.1892 4.4098 'International Tables Vol C Tables 4.2.6.8 and 6.1.1.4'

loop_
_geom_angle_atom_site_label_1
_geom_angle_atom_site_label_2
_geom_angle_atom_site_label_3
_geom_angle
_geom_angle_site_symmetry_1
_geom_angle_site_symmetry_3
_geom_angle_publ_flag
C9 Dy1 C4 97.9(2) 7_565 . ?
C9 Dy1 C4 120.2(2) . . ?
C9 Dy1 C9 32.3(3) . 7_565 ?
C9 Dy1 C7 82.77(19) . 7_565 ?
C9 Dy1 C7 82.77(19) 7_565 . ?
C9 Dy1 C7 60.5(2) . . ?
C9 Dy1 C7 60.5(2) 7_565 7_565 ?
C9 Dy1 C5 102.55(19) . . ?
C9 Dy1 C5 102.55(19) 7_565 7_565 ?
C9 Dy1 C5 93.95(16) . 7_565 ?
C9 Dy1 C5 93.95(16) 7_565 . ?
C9 Dy1 C1 160.8(2) 7_565 . ?
C9 Dy1 C1 160.8(2) . . ?
C6 Dy1 C4 147.8(3) . . ?
C6 Dy1 C4 119.0(3) 7_565 . ?
C6 Dy1 C9 91.66(16) . 7_565 ?
C6 Dy1 C9 91.67(16) 7_565 . ?
C6 Dy1 C9 82.88(19) 7_565 7_565 ?
C6 Dy1 C9 82.88(19) . . ?
C6 Dy1 C6 31.9(3) 7_565 . ?
C6 Dy1 C7 31.8(2) . . ?
C6 Dy1 C7 60.8(3) . 7_565 ?
C6 Dy1 C7 31.8(2) 7_565 7_565 ?
C6 Dy1 C7 60.8(3) 7_565 . ?
C6 Dy1 C5 174.26(16) 7_565 7_565 ?
C6 Dy1 C5 148.0(3) . 7_565 ?
C6 Dy1 C5 148.0(3) 7_565 . ?
C6 Dy1 C5 174.26(16) . . ?
C6 Dy1 C8 60.6(2) . . ?
C6 Dy1 C8 82.4(2) 7_565 . ?
C6 Dy1 C8 60.6(2) 7_565 7_565 ?
C6 Dy1 C8 82.4(2) . 7_565 ?
C6 Dy1 C1 102.9(3) . . ?
C6 Dy1 C1 102.9(3) 7_565 . ?
C7 Dy1 C4 179.3(2) . . ?
C7 Dy1 C4 97.7(2) 7_565 . ?
C7 Dy1 C7 82.5(3) . 7_565 ?
C7 Dy1 C5 150.6(3) 7_565 7_565 ?
C7 Dy1 C5 121.3(3) 7_565 . ?
C7 Dy1 C5 121.3(3) . 7_565 ?
C7 Dy1 C5 150.6(3) . . ?
C7 Dy1 C1 116.1(3) 7_565 . ?
C7 Dy1 C1 116.1(3) . . ?
C5 Dy1 C4 58.8(3) 7_565 . ?
C5 Dy1 C4 29.7(2) . . ?
C5 Dy1 C5 31.0(4) . 7_565 ?
C8 Dy1 C4 149.0(3) . . ?
C8 Dy1 C4 90.07(17) 7_565 . ?
C8 Dy1 C9 60.5(2) 7_565 . ?
C8 Dy1 C9 60.5(2) . 7_565 ?
C8 Dy1 C9 31.2(2) 7_565 7_565 ?
C8 Dy1 C9 31.2(2) . . ?
C8 Dy1 C7 31.6(2) 7_565 7_565 ?
C8 Dy1 C7 31.6(2) . . ?
C8 Dy1 C7 90.39(17) . 7_565 ?
C8 Dy1 C7 90.39(17) 7_565 . ?
C8 Dy1 C5 123.6(2) . . ?
C8 Dy1 C5 101.9(2) 7_565 . ?
C8 Dy1 C5 123.6(2) 7_565 7_565 ?
C8 Dy1 C5 101.9(2) . 7_565 ?
C8 Dy1 C8 81.2(3) 7_565 . ?
C8 Dy1 C1 137.97(17) . . ?
C8 Dy1 C1 137.97(17) 7_565 . ?
C1 Dy1 C4 63.2(3) . . ?
C1 Dy1 C5 71.3(3) . . ?
C1 Dy1 C5 71.3(3) . 7_565 ?
Dy1 C4 H4 135.7 . . ?
C5 C4 Dy1 71.8(3) . . ?
C5 C4 H4 111.2 . . ?
C3 C4 Dy1 78.2(4) . . ?
C3 C4 H4 111.2 . . ?
C3 C4 C5 137.6(7) . . ?
Dy1 C9 H9 134.3 . . ?
C9 C9 Dy1 73.86(17) 7_565 . ?
C9 C9 H9 113.1 7_565 . ?
C8 C9 Dy1 74.4(3) . . ?
C8 C9 C9 133.9(4) . 7_565 ?
C8 C9 H9 113.1 . . ?
Dy1 C6 H6 134.8 . . ?
C6 C6 Dy1 74.03(17) 7_565 . ?
C6 C6 H6 112.6 7_565 . ?
C7 C6 Dy1 74.5(3) . . ?
C7 C6 C6 134.7(4) . 7_565 ?
C7 C6 H6 112.6 . . ?
Dy1 C7 H7 135.6 . . ?
C6 C7 Dy1 73.7(3) . . ?
C6 C7 H7 112.8 . . ?
C8 C7 Dy1 74.2(3) . . ?
C8 C7 C6 134.4(6) . . ?
C8 C7 H7 112.8 . . ?
Dy1 C2 H2 122.7 . . ?
C1 C2 Dy1 69.2(5) . . ?
C1 C2 H2 121.7 . . ?
C1 C2 C3 116.6(9) . . ?
C3 C2 Dy1 77.7(4) . . ?
C3 C2 H2 121.7 . . ?
Dy1 C5 H5 135.8 . . ?
C4 C5 Dy1 78.5(4) . . ?
C4 C5 C5 142.1(4) . 7_565 ?
C4 C5 H5 109.0 . . ?
C5 C5 Dy1 74.52(18) 7_565 . ?
C5 C5 H5 109.0 7_565 . ?
Dy1 C8 H8 137.5 . . ?
C9 C8 Dy1 74.4(3) . . ?
C9 C8 C7 136.9(6) . . ?
C9 C8 H8 111.5 . . ?
C7 C8 Dy1 74.2(3) . . ?
C7 C8 H8 111.5 . . ?
Dy1 C1 H1 112.9 . . ?
C2 C1 Dy1 83.2(5) . . ?
C2 C1 Dy1 83.2(5) 7_565 . ?
C2 C1 C2 144.3(14) 7_565 . ?
C2 C1 H1 107.8 . . ?
C2 C1 H1 107.8 7_565 . ?
Dy1 C3 H3 131.7 . . ?
C4 C3 Dy1 73.9(4) . . ?
C4 C3 H3 113.8 . . ?
C2 C3 Dy1 74.9(4) . . ?
C2 C3 C4 132.4(8) . . ?
C2 C3 H3 113.8 . . ?

loop_
_geom_bond_atom_site_label_1
_geom_bond_atom_site_label_2
_geom_bond_distance
_geom_bond_site_symmetry_2
_geom_bond_publ_flag
Dy1 C4 2.806(6) . ?
Dy1 C9 2.544(5) . ?
Dy1 C9 2.544(5) 7_565 ?
Dy1 C6 2.534(5) 7_565 ?
Dy1 C6 2.534(5) . ?
Dy1 C7 2.544(5) 7_565 ?
Dy1 C7 2.544(5) . ?
Dy1 C5 2.720(6) 7_565 ?
Dy1 C5 2.720(6) . ?
Dy1 C8 2.543(5) . ?
Dy1 C8 2.543(5) 7_565 ?
Dy1 C1 2.660(9) . ?
C4 H4 0.9500 . ?
C4 C5 1.417(11) . ?
C4 C3 1.366(11) . ?
C9 C9 1.414(15) 7_565 ?
C9 H9 0.9500 . ?
C9 C8 1.369(9) . ?
C6 C6 1.394(15) 7_565 ?
C6 H6 0.9500 . ?
C6 C7 1.391(9) . ?
C7 H7 0.9500 . ?
C7 C8 1.387(10) . ?
C2 H2 0.9500 . ?
C2 C1 1.320(9) . ?
C2 C3 1.345(11) . ?
C5 C5 1.452(17) 7_565 ?
C5 H5 0.9500 . ?
C8 H8 0.9500 . ?
C1 H1 0.9500 . ?
C3 H3 0.9500 . ?

loop_
_geom_torsion_atom_site_label_1
_geom_torsion_atom_site_label_2
_geom_torsion_atom_site_label_3
_geom_torsion_atom_site_label_4
_geom_torsion
_geom_torsion_site_symmetry_1
_geom_torsion_site_symmetry_2
_geom_torsion_site_symmetry_3
_geom_torsion_site_symmetry_4
_geom_torsion_publ_flag
Dy1 C4 C5 C5 -45.3(4) . . . 7_565 ?
Dy1 C4 C3 C2 51.0(7) . . . . ?
Dy1 C9 C8 C7 44.6(7) . . . . ?
Dy1 C6 C7 C8 -46.8(7) . . . . ?
Dy1 C7 C8 C9 -44.6(7) . . . . ?
Dy1 C2 C1 C2 -68.1(16) . . . 7_565 ?
Dy1 C2 C3 C4 -50.6(7) . . . . ?
C9 C9 C8 Dy1 -48.0(3) 7_565 . . . ?
C9 C9 C8 C7 -3.4(9) 7_565 . . . ?
C6 C6 C7 Dy1 47.4(3) 7_565 . . . ?
C6 C6 C7 C8 0.5(10) 7_565 . . . ?
C6 C7 C8 Dy1 46.7(7) . . . . ?
C6 C7 C8 C9 2.1(12) . . . . ?
C5 C4 C3 Dy1 -45.3(7) . . . . ?
C5 C4 C3 C2 5.6(13) . . . . ?
C1 C2 C3 Dy1 58.9(6) . . . . ?
C1 C2 C3 C4 8.3(12) . . . . ?
C3 C4 C5 Dy1 47.1(8) . . . . ?
C3 C4 C5 C5 1.8(11) . . . 7_565 ?
C3 C2 C1 Dy1 -63.6(6) . . . . ?
C3 C2 C1 C2 -131.7(17) . . . 7_565 ?
